data_7005201
loop_
_publ_author_name
'Li, Feng'
'Li, Li'
'Delgado, Rita'
'Drew, Michael G. B.'
'F\'elix, V\'itor'

_publ_section_title
;
 New dioxadiaza- and trioxadiaza-macrocycles containing one
 dibenzofuran unit with two amino pendant arms: synthesis, protonation
 and complexation studies.
;
_journal_issue 13
_journal_name_full 'Dalton transactions (Cambridge, England : 2003)'
_journal_page_first 1316
_journal_page_last 1324
_journal_paper_doi 10.1039/b617704b
_journal_year 2007
_chemical_formula_sum 'C24 H34 Cl Cu N5 O6'
_chemical_formula_weight 587.55
_chemical_name_systematic
;
?
;
_space_group_IT_number 2
_symmetry_cell_setting triclinic
_symmetry_space_group_name_Hall '-P 1'
_symmetry_space_group_name_H-M 'P -1'
_atom_sites_solution_hydrogens geom
_atom_sites_solution_primary direct
_atom_sites_solution_secondary difmap
_audit_creation_method SHELXL-97
_cell_angle_alpha 76.76(2)
_cell_angle_beta 85.04(2)
_cell_angle_gamma 77.46(2)
_cell_formula_units_Z 2
_cell_length_a 9.301(3)
_cell_length_b 11.589(3)
_cell_length_c 12.641(3)
_cell_measurement_temperature 150(2)
_cell_volume 1293.7(6)
_computing_cell_refinement 'Crysalis, Oxford Diffraction'
_computing_data_collection 'Crysalis, Oxford Diffraction'
_computing_data_reduction 'Crysalis, Oxford Diffraction'
_computing_molecular_graphics PLATON(Spek,1999)
_computing_structure_refinement 'SHELXL-97 (Sheldrick, 1997)'
_computing_structure_solution 'SHELXS-97 (Sheldrick, 1997)'
_diffrn_ambient_temperature 150(2)
_diffrn_measured_fraction_theta_full 0.922
_diffrn_measured_fraction_theta_max 0.922
_diffrn_measurement_device_type 'Oxford Diffaction X-Calibur System'
_diffrn_radiation_monochromator graphite
_diffrn_radiation_source 'fine-focus sealed tube'
_diffrn_radiation_type MoK\a
_diffrn_radiation_wavelength 0.71073
_diffrn_reflns_av_R_equivalents 0.0532
_diffrn_reflns_av_sigmaI/netI 0.2345
_diffrn_reflns_limit_h_max 13
_diffrn_reflns_limit_h_min -10
_diffrn_reflns_limit_k_max 11
_diffrn_reflns_limit_k_min -16
_diffrn_reflns_limit_l_max 17
_diffrn_reflns_limit_l_min -15
_diffrn_reflns_number 8864
_diffrn_reflns_theta_full 30.19
_diffrn_reflns_theta_max 30.19
_diffrn_reflns_theta_min 2.60
_exptl_absorpt_coefficient_mu 0.997
_exptl_absorpt_correction_T_max 1.00
_exptl_absorpt_correction_T_min 0.72
_exptl_absorpt_correction_type empirical
_exptl_absorpt_process_details 'ABSPACK, Oxford Diffraction Ltd'
_exptl_crystal_colour blue
_exptl_crystal_density_diffrn 1.508
_exptl_crystal_density_method 'not measured'
_exptl_crystal_description parallelopiped
_exptl_crystal_F_000 614
_exptl_crystal_size_max 0.10
_exptl_crystal_size_mid 0.05
_exptl_crystal_size_min 0.03
_refine_diff_density_max 1.716
_refine_diff_density_min -0.828
_refine_diff_density_rms 0.114
_refine_ls_extinction_method none
_refine_ls_goodness_of_fit_ref 0.881
_refine_ls_hydrogen_treatment constr
_refine_ls_matrix_type full
_refine_ls_number_parameters 327
_refine_ls_number_reflns 7079
_refine_ls_number_restraints 12
_refine_ls_restrained_S_all 0.882
_refine_ls_R_factor_all 0.1575
_refine_ls_R_factor_gt 0.0710
_refine_ls_shift/su_max 0.000
_refine_ls_shift/su_mean 0.000
_refine_ls_structure_factor_coef Fsqd
_refine_ls_weighting_details 'w=1/[\s^2^(Fo^2^)+(0.0785P)^2^+0.0000P] where P=(Fo^2^+2Fc^2^)/3'
_refine_ls_weighting_scheme calc
_refine_ls_wR_factor_gt 0.1595
_refine_ls_wR_factor_ref 0.1769
_reflns_number_gt 2861
_reflns_number_total 7079
_reflns_threshold_expression >2sigma(I)
_cod_data_source_file b617704b.txt
_cod_data_source_block compound_cu_complex
_cod_depositor_comments
;
The following automatic conversions were performed:
'_symmetry_cell_setting' value 'Triclinic' changed to 'triclinic'
according to '/home/saulius/struct/CIF-dictionaries/cif_core.dic'
dictionary named 'cif_core.dic' version 2.4.1 from
2010-06-29.

'_exptl_absorpt_correction_type' value 'Empirical' changed to
'empirical' according to
'/home/saulius/struct/CIF-dictionaries/cif_core.dic' dictionary named
'cif_core.dic' version 2.4.1 from 2010-06-29.

Automatic conversion script
Id: cif_fix_enum 1527 2010-12-29 10:47:43Z saulius 

The following automatic conversions were performed:

'_refine_ls_weighting_scheme' value 'calc
w=1/[\s^2^(Fo^2^)+(0.0785P)^2^+0.0000P] where P=(Fo^2^+2Fc^2^)/3' was
changed to 'calc'. New tag '_refine_ls_weighting_details' was
created. The value of the new tag was set to
'w=1/[\s^2^(Fo^2^)+(0.0785P)^2^+0.0000P] where P=(Fo^2^+2Fc^2^)/3'.

Automatic conversion script
Id: cif_fix_values 3143 2015-03-26 13:38:13Z robertas 
;
_cod_original_cell_volume 1293.8(6)
_cod_original_sg_symbol_H-M P-1
_cod_database_code 7005201

loop_
_symmetry_equiv_pos_as_xyz
'x, y, z'
'-x, -y, -z'

loop_
_atom_site_label
_atom_site_type_symbol
_atom_site_fract_x
_atom_site_fract_y
_atom_site_fract_z
_atom_site_U_iso_or_equiv
_atom_site_adp_type
_atom_site_occupancy
_atom_site_calc_flag
_atom_site_refinement_flags
_atom_site_disorder_assembly
_atom_site_disorder_group
C12 C 0.9119(5) 0.8026(4) 0.7979(4) 0.0247(12) Uani 1 d . . .
H12A H 0.9283 0.8301 0.7186 0.030 Uiso 1 calc R . .
H12B H 1.0086 0.7867 0.8314 0.030 Uiso 1 calc R . .
C13 C 0.8129(5) 0.9061(4) 0.8392(4) 0.0223(11) Uani 1 d . . .
C14 C 0.8709(6) 0.9743(4) 0.8979(4) 0.0282(12) Uani 1 d . . .
H14 H 0.9705 0.9485 0.9186 0.034 Uiso 1 calc R . .
C15 C 0.7850(6) 1.0801(4) 0.9270(4) 0.0308(13) Uani 1 d . . .
H15 H 0.8286 1.1245 0.9654 0.037 Uiso 1 calc R . .
C16 C 0.6382(6) 1.1201(4) 0.9003(4) 0.0263(12) Uani 1 d . . .
H16 H 0.5817 1.1919 0.9187 0.032 Uiso 1 calc R . .
C17 C 0.5751(5) 1.0520(4) 0.8454(4) 0.0242(12) Uani 1 d . . .
C18 C 0.6637(5) 0.9485(4) 0.8178(4) 0.0240(12) Uani 1 d . . .
C20 C 0.4368(6) 0.9563(4) 0.7653(4) 0.0271(12) Uani 1 d . . .
C21 C 0.4284(6) 1.0582(4) 0.8085(4) 0.0249(12) Uani 1 d . . .
C22 C 0.2898(6) 1.1374(4) 0.8123(4) 0.0309(13) Uani 1 d . . .
H22 H 0.2781 1.2075 0.8416 0.037 Uiso 1 calc R . .
C23 C 0.1728(6) 1.1087(5) 0.7718(4) 0.0316(13) Uani 1 d . . .
H23 H 0.0792 1.1615 0.7727 0.038 Uiso 1 calc R . .
C24 C 0.1852(6) 1.0056(4) 0.7293(4) 0.0298(13) Uani 1 d . . .
H24 H 0.1010 0.9913 0.7007 0.036 Uiso 1 calc R . .
C25 C 0.3199(5) 0.9226(4) 0.7281(4) 0.0239(12) Uani 1 d . . .
C26 C 0.3226(5) 0.8018(4) 0.6976(4) 0.0278(12) Uani 1 d . . .
H26A H 0.3020 0.7437 0.7650 0.033 Uiso 1 calc R . .
H26B H 0.2398 0.8142 0.6492 0.033 Uiso 1 calc R . .
C28 C 0.4206(6) 0.6385(4) 0.6052(5) 0.0356(14) Uani 1 d . . .
H28A H 0.3264 0.6688 0.5674 0.043 Uiso 1 calc R . .
H28B H 0.4973 0.6122 0.5515 0.043 Uiso 1 calc R . .
C29 C 0.4048(6) 0.5296(4) 0.6940(4) 0.0311(13) Uani 1 d . . .
H29A H 0.3318 0.5560 0.7499 0.037 Uiso 1 calc R . .
H29B H 0.3659 0.4722 0.6627 0.037 Uiso 1 calc R . .
C31 C 0.6405(6) 0.3981(5) 0.6803(5) 0.0360(14) Uani 1 d . . .
H31A H 0.6437 0.4434 0.6038 0.043 Uiso 1 calc R . .
H31B H 0.6099 0.3210 0.6819 0.043 Uiso 1 calc R . .
C32 C 0.7904(6) 0.3735(4) 0.7286(5) 0.0402(15) Uani 1 d . . .
H32A H 0.7863 0.3301 0.8056 0.048 Uiso 1 calc R . .
H32B H 0.8641 0.3227 0.6882 0.048 Uiso 1 calc R . .
C34 C 0.9628(5) 0.4741(4) 0.7806(4) 0.0270(12) Uani 1 d . . .
H34A H 1.0479 0.4255 0.7472 0.032 Uiso 1 calc R . .
H34B H 0.9486 0.4316 0.8569 0.032 Uiso 1 calc R . .
C35 C 0.9917(5) 0.5982(4) 0.7771(4) 0.0262(12) Uani 1 d . . .
H35A H 1.0187 0.6348 0.7012 0.031 Uiso 1 calc R . .
H35B H 1.0772 0.5892 0.8220 0.031 Uiso 1 calc R . .
C112 C 0.6645(5) 0.6643(4) 0.9612(4) 0.0243(11) Uani 1 d . . .
H11A H 0.6426 0.6205 1.0357 0.029 Uiso 1 calc R . .
H11B H 0.6264 0.7520 0.9562 0.029 Uiso 1 calc R . .
N113 N 0.5933(4) 0.6216(3) 0.8800(3) 0.0210(9) Uani 1 d . . .
H11C H 0.4926 0.6470 0.8854 0.025 Uiso 1 calc R . .
H11D H 0.6145 0.5384 0.8937 0.025 Uiso 1 calc R . .
C271 C 0.4977(6) 0.8308(5) 0.5426(4) 0.0321(13) Uani 1 d . . .
H27A H 0.4947 0.9097 0.5613 0.039 Uiso 1 calc R . .
H27B H 0.4234 0.8432 0.4874 0.039 Uiso 1 calc R . .
C272 C 0.6507(6) 0.7852(5) 0.4952(4) 0.0335(13) Uani 1 d . . .
H27C H 0.6500 0.7148 0.4634 0.040 Uiso 1 calc R . .
H27D H 0.6809 0.8498 0.4373 0.040 Uiso 1 calc R . .
N11 N 0.8615(4) 0.6843(3) 0.8173(3) 0.0224(9) Uani 1 d . . .
N27 N 0.4604(4) 0.7421(3) 0.6426(3) 0.0250(10) Uani 1 d . . .
C111 C 0.8288(5) 0.6401(4) 0.9363(4) 0.0244(12) Uani 1 d . . .
H11E H 0.8769 0.6817 0.9792 0.029 Uiso 1 calc R . .
H11F H 0.8695 0.5521 0.9576 0.029 Uiso 1 calc R . .
N273 N 0.7544(5) 0.7498(4) 0.5854(3) 0.0316(11) Uani 1 d . . .
H27E H 0.7922 0.8159 0.5885 0.038 Uiso 1 calc R . .
H27F H 0.8317 0.6910 0.5695 0.038 Uiso 1 calc R . .
O19 O 0.5831(4) 0.8889(3) 0.7665(3) 0.0252(8) Uani 1 d . . .
O30 O 0.5387(4) 0.4684(3) 0.7447(3) 0.0331(9) Uani 1 d . . .
O33 O 0.8309(4) 0.4880(3) 0.7210(3) 0.0309(9) Uani 1 d . . .
Cu Cu 0.66704(7) 0.68762(5) 0.73153(5) 0.0242(2) Uani 1 d . . .
Cl Cl 0.75133(14) 0.34731(10) 1.03272(10) 0.0276(3) Uani 1 d . . .
N81 N 0.9304(8) 1.0799(5) 0.5202(8) 0.073(4) Uiso 0.50 d PD . 1
O83 O 0.8804(8) 1.1834(5) 0.5370(7) 0.058(2) Uiso 0.50 d PD A 1
O82 O 0.8588(7) 0.9982(5) 0.5528(6) 0.042(2) Uiso 0.50 d PD . 1
O84 O 1.0498(7) 1.0589(7) 0.4681(8) 0.078(3) Uiso 0.50 d PD . 1
N91 N 1.0000 0.5000 0.5000 0.085(3) Uiso 1 d SD . 1
O92 O 1.0681(11) 0.3960(4) 0.5419(12) 0.196(8) Uiso 0.50 d PD . 1
O93 O 0.8738(4) 0.5127(8) 0.4660(7) 0.062(3) Uiso 0.50 d PD . 1
O94 O 1.0416(10) 0.5901(5) 0.5155(9) 0.107(4) Uiso 0.50 d PD . 1

loop_
_atom_site_aniso_label
_atom_site_aniso_U_11
_atom_site_aniso_U_22
_atom_site_aniso_U_33
_atom_site_aniso_U_23
_atom_site_aniso_U_13
_atom_site_aniso_U_12
C12 0.020(3) 0.022(3) 0.035(3) -0.009(2) -0.005(2) -0.005(2)
C13 0.024(3) 0.016(2) 0.025(3) -0.002(2) 0.004(2) -0.005(2)
C14 0.028(3) 0.023(3) 0.036(3) -0.007(2) -0.002(2) -0.010(2)
C15 0.040(3) 0.021(3) 0.036(3) -0.008(2) -0.004(3) -0.012(2)
C16 0.028(3) 0.022(3) 0.030(3) -0.011(2) 0.004(2) -0.004(2)
C17 0.026(3) 0.019(3) 0.027(3) -0.006(2) -0.002(2) -0.004(2)
C18 0.027(3) 0.021(3) 0.029(3) -0.010(2) 0.000(2) -0.011(2)
C20 0.024(3) 0.021(3) 0.033(3) -0.002(2) 0.001(2) -0.003(2)
C21 0.033(3) 0.017(2) 0.022(3) 0.000(2) 0.004(2) -0.005(2)
C22 0.029(3) 0.023(3) 0.040(4) -0.009(2) 0.001(3) -0.002(2)
C23 0.023(3) 0.029(3) 0.038(3) -0.002(2) 0.004(2) -0.002(2)
C24 0.030(3) 0.027(3) 0.031(3) -0.005(2) 0.003(2) -0.004(2)
C25 0.024(3) 0.016(2) 0.029(3) 0.002(2) 0.000(2) -0.006(2)
C26 0.024(3) 0.023(3) 0.034(3) -0.001(2) -0.002(2) -0.004(2)
C28 0.035(3) 0.028(3) 0.044(4) -0.010(3) -0.010(3) -0.002(2)
C29 0.023(3) 0.028(3) 0.046(4) -0.016(3) 0.004(3) -0.009(2)
C31 0.037(3) 0.029(3) 0.050(4) -0.024(3) -0.004(3) -0.005(2)
C32 0.041(4) 0.017(3) 0.063(4) -0.015(3) 0.001(3) -0.001(2)
C34 0.021(3) 0.023(3) 0.036(3) -0.009(2) 0.001(2) -0.002(2)
C35 0.021(3) 0.019(3) 0.038(3) -0.008(2) 0.004(2) -0.003(2)
C112 0.022(3) 0.027(3) 0.026(3) -0.010(2) 0.001(2) -0.007(2)
N113 0.019(2) 0.018(2) 0.025(2) -0.0033(17) -0.0006(18) -0.0037(16)
C271 0.033(3) 0.031(3) 0.026(3) -0.001(2) -0.005(2) 0.000(2)
C272 0.036(3) 0.035(3) 0.031(3) -0.011(2) 0.003(3) -0.009(2)
N11 0.021(2) 0.019(2) 0.027(3) -0.0075(18) -0.0010(19) -0.0017(17)
N27 0.025(2) 0.020(2) 0.029(3) -0.0039(18) 0.0037(19) -0.0064(18)
C111 0.023(3) 0.022(3) 0.029(3) -0.010(2) -0.008(2) 0.000(2)
N273 0.035(3) 0.033(3) 0.028(3) -0.005(2) -0.001(2) -0.013(2)
O19 0.0203(19) 0.0181(17) 0.038(2) -0.0100(15) -0.0049(16) 0.0006(14)
O30 0.036(2) 0.030(2) 0.032(2) -0.0088(16) 0.0018(17) -0.0024(16)
O33 0.033(2) 0.0202(18) 0.040(2) -0.0111(16) -0.0026(18) -0.0016(15)
Cu 0.0242(4) 0.0221(3) 0.0263(4) -0.0065(3) 0.0007(3) -0.0044(2)
Cl 0.0271(7) 0.0221(6) 0.0332(8) -0.0059(5) 0.0019(6) -0.0055(5)

loop_
_atom_type_symbol
_atom_type_description
_atom_type_scat_dispersion_real
_atom_type_scat_dispersion_imag
_atom_type_scat_source
C C 0.0033 0.0016 'International Tables Vol C Tables 4.2.6.8 and 6.1.1.4'
H H 0.0000 0.0000 'International Tables Vol C Tables 4.2.6.8 and 6.1.1.4'
N N 0.0061 0.0033 'International Tables Vol C Tables 4.2.6.8 and 6.1.1.4'
O O 0.0106 0.0060 'International Tables Vol C Tables 4.2.6.8 and 6.1.1.4'
Cu Cu 0.3201 1.2651 'International Tables Vol C Tables 4.2.6.8 and 6.1.1.4'
Cl Cl 0.1484 0.1585 'International Tables Vol C Tables 4.2.6.8 and 6.1.1.4'

loop_
_geom_angle_atom_site_label_1
_geom_angle_atom_site_label_2
_geom_angle_atom_site_label_3
_geom_angle
_geom_angle_site_symmetry_1
_geom_angle_site_symmetry_3
_geom_angle_publ_flag
N11 C12 C13 118.1(4) . . ?
C18 C13 C14 114.2(4) . . ?
C18 C13 C12 125.0(4) . . ?
C14 C13 C12 120.6(4) . . ?
C13 C14 C15 122.0(5) . . ?
C16 C15 C14 121.1(5) . . ?
C15 C16 C17 118.6(4) . . ?
C18 C17 C16 118.6(4) . . ?
C18 C17 C21 105.7(4) . . ?
C16 C17 C21 135.8(4) . . ?
C13 C18 C17 125.5(5) . . ?
C13 C18 O19 123.0(4) . . ?
C17 C18 O19 111.4(4) . . ?
C25 C20 C21 125.8(5) . . ?
C25 C20 O19 123.8(4) . . ?
C21 C20 O19 110.4(4) . . ?
C20 C21 C22 118.1(5) . . ?
C20 C21 C17 106.9(4) . . ?
C22 C21 C17 134.9(5) . . ?
C23 C22 C21 117.3(5) . . ?
C22 C23 C24 123.0(5) . . ?
C23 C24 C25 121.1(5) . . ?
C20 C25 C24 114.5(5) . . ?
C20 C25 C26 126.2(4) . . ?
C24 C25 C26 119.1(5) . . ?
N27 C26 C25 118.8(4) . . ?
C29 C28 N27 115.4(4) . . ?
O30 C29 C28 113.6(4) . . ?
O30 C31 C32 107.1(4) . . ?
O33 C32 C31 107.8(4) . . ?
O33 C34 C35 108.6(4) . . ?
C34 C35 N11 114.1(4) . . ?
N113 C112 C111 107.8(4) . . ?
C112 N113 Cu 109.5(3) . . ?
N27 C271 C272 111.0(4) . . ?
N273 C272 C271 107.4(4) . . ?
C111 N11 C12 110.4(4) . . ?
C111 N11 C35 110.6(3) . . ?
C12 N11 C35 104.3(4) . . ?
C111 N11 Cu 107.2(3) . . ?
C12 N11 Cu 115.5(3) . . ?
C35 N11 Cu 108.7(3) . . ?
C271 N27 C26 108.5(3) . . ?
C271 N27 C28 107.3(4) . . ?
C26 N27 C28 106.3(4) . . ?
C271 N27 Cu 103.1(3) . . ?
C26 N27 Cu 118.3(3) . . ?
C28 N27 Cu 112.7(3) . . ?
N11 C111 C112 110.6(4) . . ?
C272 N273 Cu 115.0(3) . . ?
C18 O19 C20 105.5(3) . . ?
C18 O19 Cu 125.5(3) . . ?
C20 O19 Cu 127.3(3) . . ?
C29 O30 C31 114.5(4) . . ?
C32 O33 C34 111.4(3) . . ?
N113 Cu N273 176.34(17) . . ?
N113 Cu N11 82.66(16) . . ?
N273 Cu N11 94.00(17) . . ?
N113 Cu N27 100.88(16) . . ?
N273 Cu N27 82.73(16) . . ?
N11 Cu N27 165.03(13) . . ?
N113 Cu O19 88.38(14) . . ?
N273 Cu O19 92.84(15) . . ?
N11 Cu O19 84.88(12) . . ?
N27 Cu O19 80.72(13) . . ?
O82 N81 O84 119.93(11) . . ?
O82 N81 O83 119.97(11) . . ?
O84 N81 O83 120.06(11) . . ?
O82 N81 O84 40.6(4) . 2_776 ?
O84 N81 O84 79.9(5) . 2_776 ?
O83 N81 O84 159.4(5) . 2_776 ?
O84 O82 N81 86.0(8) 2_776 . ?
O82 O84 N81 151.9(9) 2_776 . ?
O82 O84 N81 53.3(5) 2_776 2_776 ?
N81 O84 N81 100.1(5) . 2_776 ?
O82 O84 O84 95.5(8) 2_776 2_776 ?
N81 O84 O84 57.4(3) . 2_776 ?
N81 O84 O84 42.6(4) 2_776 2_776 ?
O94 N91 O94 180.000(2) 2_766 . ?
O94 N91 O93 119.45(13) 2_766 2_766 ?
O94 N91 O93 60.55(13) . 2_766 ?
O94 N91 O93 60.55(13) 2_766 . ?
O94 N91 O93 119.45(13) . . ?
O93 N91 O93 180.0 2_766 . ?
O94 N91 O92 60.66(13) 2_766 . ?
O94 N91 O92 119.34(13) . . ?
O93 N91 O92 60.93(13) 2_766 . ?
O93 N91 O92 119.07(13) . . ?
O94 N91 O92 119.34(13) 2_766 2_766 ?
O94 N91 O92 60.66(13) . 2_766 ?
O93 N91 O92 119.07(13) 2_766 2_766 ?
O93 N91 O92 60.93(13) . 2_766 ?
O92 N91 O92 180.000(3) . 2_766 ?
N91 O92 O94 59.57(9) . 2_766 ?
N91 O92 O93 59.51(9) . 2_766 ?
O94 O92 O93 117.0(3) 2_766 2_766 ?
N91 O93 O94 59.65(9) . 2_766 ?
N91 O93 O92 59.55(9) . 2_766 ?
O94 O93 O92 117.2(3) 2_766 2_766 ?
N91 O94 O93 59.81(9) . 2_766 ?
N91 O94 O92 59.77(9) . 2_766 ?
O93 O94 O92 117.5(3) 2_766 2_766 ?

loop_
_geom_bond_atom_site_label_1
_geom_bond_atom_site_label_2
_geom_bond_distance
_geom_bond_site_symmetry_2
_geom_bond_publ_flag
C12 N11 1.505(6) . ?
C12 C13 1.511(6) . ?
C13 C18 1.395(6) . ?
C13 C14 1.411(7) . ?
C14 C15 1.417(7) . ?
C15 C16 1.387(7) . ?
C16 C17 1.405(7) . ?
C17 C18 1.396(6) . ?
C17 C21 1.461(7) . ?
C18 O19 1.406(6) . ?
C20 C25 1.383(7) . ?
C20 C21 1.395(7) . ?
C20 O19 1.413(6) . ?
C21 C22 1.415(7) . ?
C22 C23 1.373(7) . ?
C23 C24 1.399(7) . ?
C24 C25 1.405(7) . ?
C25 C26 1.530(7) . ?
C26 N27 1.512(6) . ?
C28 C29 1.509(7) . ?
C28 N27 1.512(6) . ?
C29 O30 1.418(6) . ?
C31 O30 1.435(6) . ?
C31 C32 1.515(7) . ?
C32 O33 1.437(6) . ?
C34 O33 1.454(6) . ?
C34 C35 1.510(6) . ?
C35 N11 1.524(6) . ?
C112 N113 1.494(6) . ?
C112 C111 1.512(6) . ?
N113 Cu 1.981(4) . ?
C271 N27 1.503(6) . ?
C271 C272 1.528(7) . ?
C272 N273 1.484(6) . ?
N11 C111 1.501(6) . ?
N11 Cu 2.177(4) . ?
N27 Cu 2.208(4) . ?
N273 Cu 1.994(4) . ?
O19 Cu 2.422(3) . ?
N81 O82 1.2479(10) . ?
N81 O84 1.2479(10) . ?
N81 O83 1.2481(9) . ?
N81 O84 1.552(11) 2_776 ?
O82 O84 1.013(9) 2_776 ?
O84 O82 1.013(9) 2_776 ?
O84 N81 1.552(11) 2_776 ?
O84 O84 1.814(14) 2_776 ?
N91 O94 1.2497(10) 2_766 ?
N91 O94 1.2497(10) . ?
N91 O93 1.2517(10) 2_766 ?
N91 O93 1.2517(10) . ?
N91 O92 1.2523(10) . ?
N91 O92 1.2523(10) 2_766 ?
O92 O94 1.263(3) 2_766 ?
O92 O93 1.270(3) 2_766 ?
O93 O94 1.261(3) 2_766 ?
O93 O92 1.270(3) 2_766 ?
O94 O93 1.261(3) 2_766 ?
O94 O92 1.263(3) 2_766 ?
